data_7049067
loop_
_publ_author_name
'Janicki, Rafa\/l'
'Mondry, Anna'

_publ_section_title
;
 Structural and thermodynamic aspects of hydration of Gd(iii) systems.
;
_journal_issue 10
_journal_name_full 'Dalton transactions (Cambridge, England : 2003)'
_journal_page_first 3380
_journal_page_last 3391
_journal_paper_doi 10.1039/c8dt04869j
_journal_volume 48
_journal_year 2019
_chemical_formula_sum 'C16 H34 Gd N4 Na O13'
_chemical_formula_weight 670.71
_space_group_crystal_system triclinic
_space_group_IT_number 2
_space_group_name_Hall '-P 1'
_space_group_name_H-M_alt 'P -1'
_symmetry_space_group_name_Hall '-P 1'
_symmetry_space_group_name_H-M 'P -1'
_atom_sites_solution_hydrogens mixed
_audit_creation_method SHELXL-2018/1
_audit_update_record
;
2019-01-26 deposited with the CCDC.
2019-02-08 downloaded from the CCDC.
;
_cell_angle_alpha 83.01(2)
_cell_angle_beta 85.17(2)
_cell_angle_gamma 81.32(2)
_cell_formula_units_Z 2
_cell_length_a 8.632(2)
_cell_length_b 9.152(2)
_cell_length_c 15.614(3)
_cell_measurement_reflns_used 16390
_cell_measurement_temperature 100(2)
_cell_measurement_theta_max 36.8960
_cell_measurement_theta_min 3.1490
_cell_volume 1207.6(5)
_computing_data_collection
;
CrysAlisPro, Agilent Technologies,
Version 1.171.36.20 (release 27-06-2012 CrysAlis171 .NET)
(compiled Jul 11 2012,15:38:31)
;
_computing_molecular_graphics
;
DIAMOND-Visual Crystal Structure Information System,     CRYSTALIMPACT, Postfach 1251, 53002 Bonn, Germany
;
_computing_publication_material cifpub
_computing_structure_refinement 'SHELXL-2018/1 (Sheldrick, 2018)'
_computing_structure_solution 'G. M. Sheldrick, Acta Cryst. (2008), A64, 112-122.'
_diffrn_ambient_temperature 100(2)
_diffrn_measured_fraction_theta_full 0.998
_diffrn_measured_fraction_theta_max 0.833
_diffrn_measurement_device_type 'Xcalibur, Sapphire2, large Be window'
_diffrn_radiation_type MoK\a
_diffrn_radiation_wavelength 0.71073
_diffrn_reflns_av_R_equivalents 0.0508
_diffrn_reflns_av_unetI/netI 0.0503
_diffrn_reflns_Laue_measured_fraction_full 0.998
_diffrn_reflns_Laue_measured_fraction_max 0.833
_diffrn_reflns_limit_h_max 14
_diffrn_reflns_limit_h_min -14
_diffrn_reflns_limit_k_max 15
_diffrn_reflns_limit_k_min -14
_diffrn_reflns_limit_l_max 26
_diffrn_reflns_limit_l_min -26
_diffrn_reflns_number 19544
_diffrn_reflns_point_group_measured_fraction_full 0.998
_diffrn_reflns_point_group_measured_fraction_max 0.833
_diffrn_reflns_theta_full 25.242
_diffrn_reflns_theta_max 36.996
_diffrn_reflns_theta_min 2.807
_diffrn_source 'fine-focus sealed X-ray tube'
_exptl_absorpt_coefficient_mu 2.836
_exptl_absorpt_correction_T_max 0.798
_exptl_absorpt_correction_T_min 0.636
_exptl_absorpt_correction_type analytical
_exptl_absorpt_process_details
;
CrysAlisPro 1.171.40.8b (Rigaku Oxford Diffraction, 2018)
Analytical numeric absorption correction using a multifaceted crystal
            model based on expressions derived by R.C. Clark & J.S. Reid.
(Clark, R. C. & Reid, J. S. (1995). Acta Cryst. A51, 887-897)
Empirical absorption correction using spherical harmonics,
 implemented in SCALE3 ABSPACK scaling algorithm.
;
_exptl_crystal_colour colourless
_exptl_crystal_density_diffrn 1.845
_exptl_crystal_description irregular
_exptl_crystal_F_000 674
_exptl_crystal_size_max 0.248
_exptl_crystal_size_mid 0.169
_exptl_crystal_size_min 0.098
_refine_diff_density_max 1.926
_refine_diff_density_min -3.321
_refine_diff_density_rms 0.259
_refine_ls_extinction_method none
_refine_ls_goodness_of_fit_ref 1.122
_refine_ls_hydrogen_treatment mixed
_refine_ls_matrix_type full
_refine_ls_number_parameters 346
_refine_ls_number_reflns 10253
_refine_ls_number_restraints 0
_refine_ls_restrained_S_all 1.122
_refine_ls_R_factor_all 0.0464
_refine_ls_R_factor_gt 0.0442
_refine_ls_shift/su_max 0.002
_refine_ls_shift/su_mean 0.000
_refine_ls_structure_factor_coef Fsqd
_refine_ls_weighting_details 'w=1/[\s^2^(Fo^2^)+(0.0767P)^2^] where P=(Fo^2^+2Fc^2^)/3'
_refine_ls_weighting_scheme calc
_refine_ls_wR_factor_gt 0.1202
_refine_ls_wR_factor_ref 0.1241
_reflns_Friedel_coverage 0.000
_reflns_number_gt 9658
_reflns_number_total 10253
_reflns_threshold_expression 'I > 2\s(I)'
_cod_data_source_file c8dt04869j2.cif
_cod_data_source_block gddotaa
_cod_depositor_comments 'Adding full bibliography for 7049065--7049074.cif.'
_cod_database_code 7049067
_shelx_shelxl_version_number 2018/1
_shelx_space_group_comment
;
The symmetry employed for this shelxl refinement is uniquely defined
by the following loop, which should always be used as a source of
symmetry information in preference to the above space-group names.
They are only intended as comments.
;

loop_
_space_group_symop_operation_xyz
'x, y, z'
'-x, -y, -z'

loop_
_atom_site_label
_atom_site_type_symbol
_atom_site_fract_x
_atom_site_fract_y
_atom_site_fract_z
_atom_site_U_iso_or_equiv
_atom_site_adp_type
_atom_site_occupancy
_atom_site_site_symmetry_order
_atom_site_calc_flag
_atom_site_refinement_flags_posn
_atom_site_refinement_flags_adp
Gd Gd 0.90763(2) 0.74911(2) 0.69308(2) 0.00822(4) Uani 1 1 d . .
O1 O 0.9918(2) 0.9845(2) 0.69039(13) 0.0126(3) Uani 1 1 d . .
O2 O 1.1142(3) 1.1317(2) 0.75601(14) 0.0171(4) Uani 1 1 d . .
C2 C 1.0296(3) 1.0315(3) 0.75770(17) 0.0117(4) Uani 1 1 d . .
C1 C 0.9758(3) 0.9602(3) 0.84637(17) 0.0134(4) Uani 1 1 d . .
H1A H 1.066159 0.901860 0.872941 0.016 Uiso 1 1 calc R U
H1B H 0.935249 1.038377 0.882456 0.016 Uiso 1 1 calc R U
N1 N 0.8546(3) 0.8639(2) 0.84479(14) 0.0108(3) Uani 1 1 d . .
C9 C 0.6947(3) 0.9523(3) 0.85259(17) 0.0138(4) Uani 1 1 d . .
H9A H 0.692628 1.019809 0.896124 0.017 Uiso 1 1 calc R U
H9B H 0.618659 0.885302 0.871875 0.017 Uiso 1 1 calc R U
C10 C 0.6474(3) 1.0414(3) 0.76784(18) 0.0138(4) Uani 1 1 d . .
H10A H 0.542843 1.095943 0.776403 0.017 Uiso 1 1 calc R U
H10B H 0.719231 1.113160 0.750391 0.017 Uiso 1 1 calc R U
N4 N 0.6487(3) 0.9445(3) 0.69794(14) 0.0109(3) Uani 1 1 d . .
C3 C 0.6454(3) 1.0395(3) 0.61373(16) 0.0118(4) Uani 1 1 d . .
H3A H 0.699091 1.124027 0.617726 0.014 Uiso 1 1 calc R U
H3B H 0.537130 1.077463 0.602390 0.014 Uiso 1 1 calc R U
C4 C 0.7218(3) 0.9584(3) 0.53827(17) 0.0125(4) Uani 1 1 d . .
O3 O 0.6955(2) 1.0174(2) 0.46330(13) 0.0138(3) Uani 1 1 d . .
O4 O 0.8134(2) 0.8379(2) 0.55511(12) 0.0124(3) Uani 1 1 d . .
C11 C 0.5072(3) 0.8659(3) 0.71226(17) 0.0129(4) Uani 1 1 d . .
H11A H 0.414811 0.936471 0.698285 0.015 Uiso 1 1 calc R U
H11B H 0.494616 0.828772 0.772961 0.015 Uiso 1 1 calc R U
C12 C 0.5176(3) 0.7367(3) 0.65820(17) 0.0129(4) Uani 1 1 d . .
H12A H 0.422140 0.691612 0.669169 0.016 Uiso 1 1 calc R U
H12B H 0.526400 0.773768 0.597340 0.016 Uiso 1 1 calc R U
N3 N 0.6544(3) 0.6228(2) 0.67843(14) 0.0109(3) Uani 1 1 d . .
C5 C 0.6958(3) 0.5300(3) 0.60568(17) 0.0131(4) Uani 1 1 d . .
H5A H 0.680736 0.592704 0.551468 0.016 Uiso 1 1 calc R U
H5B H 0.625061 0.456086 0.609906 0.016 Uiso 1 1 calc R U
C6 C 0.8645(3) 0.4513(3) 0.60483(16) 0.0109(4) Uani 1 1 d . .
O5 O 0.9642(2) 0.5170(2) 0.63516(13) 0.0121(3) Uani 1 1 d . .
O6 O 1.1028(3) 0.6684(2) 0.42711(14) 0.0153(4) Uani 1 1 d . .
C13 C 0.6146(3) 0.5251(3) 0.75831(18) 0.0132(4) Uani 1 1 d . .
H13A H 0.551022 0.454016 0.743740 0.016 Uiso 1 1 calc R U
H13B H 0.552152 0.585549 0.799118 0.016 Uiso 1 1 calc R U
C14 C 0.7585(3) 0.4408(3) 0.80150(17) 0.0130(4) Uani 1 1 d . .
H14A H 0.725095 0.381597 0.853679 0.016 Uiso 1 1 calc R U
H14B H 0.816739 0.373668 0.762820 0.016 Uiso 1 1 calc R U
N2 N 0.8627(3) 0.5439(2) 0.82387(14) 0.0104(3) Uani 1 1 d . .
C7 C 1.0201(3) 0.4599(3) 0.84178(18) 0.0137(4) Uani 1 1 d . .
H7A H 1.046721 0.383885 0.802662 0.016 Uiso 1 1 calc R U
H7B H 1.016641 0.410618 0.900403 0.016 Uiso 1 1 calc R U
C8 C 1.1470(3) 0.5615(3) 0.83089(17) 0.0126(4) Uani 1 1 d . .
O7 O 1.1313(2) 0.6715(2) 0.77359(13) 0.0143(3) Uani 1 1 d . .
O8 O 1.2601(3) 0.5288(3) 0.87885(14) 0.0169(4) Uani 1 1 d . .
C15 C 0.8678(3) 0.7439(3) 0.91926(16) 0.0115(4) Uani 1 1 d . .
H15A H 0.817500 0.783539 0.971134 0.014 Uiso 1 1 calc R U
H15B H 0.977831 0.711401 0.928930 0.014 Uiso 1 1 calc R U
C16 C 0.7920(3) 0.6119(3) 0.90264(18) 0.0150(4) Uani 1 1 d . .
H16A H 0.802571 0.537163 0.952301 0.018 Uiso 1 1 calc R U
H16B H 0.680808 0.643714 0.896343 0.018 Uiso 1 1 calc R U
OW1 O 1.1390(2) 0.7449(2) 0.59008(13) 0.0132(3) Uani 1 1 d . .
HW11 H 1.176(6) 0.831(5) 0.583(3) 0.020 Uiso 1 1 d . U
HW12 H 1.125(6) 0.732(5) 0.539(3) 0.020 Uiso 1 1 d . U
OW2 O 0.5251(3) 0.7184(3) 1.07817(18) 0.0231(5) Uani 1 1 d . .
HW21 H 0.603(7) 0.639(7) 1.088(4) 0.035 Uiso 1 1 d . U
HW22 H 0.567(7) 0.780(7) 1.076(4) 0.035 Uiso 1 1 d . U
OW3 O 1.2928(3) 1.0715(3) 0.90154(18) 0.0240(5) Uani 1 1 d . .
HW31 H 1.231(7) 1.111(6) 0.866(4) 0.036 Uiso 1 1 d . U
HW32 H 1.302(7) 0.990(7) 0.912(4) 0.036 Uiso 1 1 d . U
OW4 O 1.2734(3) 0.3738(3) 0.6173(2) 0.0289(6) Uani 1 1 d . .
HW41 H 1.182(8) 0.434(7) 0.624(4) 0.043 Uiso 1 1 d . U
HW42 H 1.313(8) 0.357(7) 0.664(4) 0.043 Uiso 1 1 d . U
OW5 O 1.3691(4) 0.7690(4) 0.9298(2) 0.0343(6) Uani 1 1 d . .
HW51 H 1.287(9) 0.741(8) 0.924(5) 0.051 Uiso 1 1 d . U
HW52 H 1.414(8) 0.762(7) 0.971(5) 0.051 Uiso 1 1 d . U
Na Na 0.87044(15) 0.82438(14) 0.39993(8) 0.0161(2) Uani 1 1 d . .

loop_
_atom_site_aniso_label
_atom_site_aniso_U_11
_atom_site_aniso_U_22
_atom_site_aniso_U_33
_atom_site_aniso_U_23
_atom_site_aniso_U_13
_atom_site_aniso_U_12
Gd 0.00853(6) 0.00931(7) 0.00693(6) -0.00100(4) -0.00037(4) -0.00163(4)
O1 0.0168(8) 0.0114(8) 0.0107(7) -0.0013(6) -0.0015(7) -0.0052(6)
O2 0.0245(10) 0.0155(9) 0.0140(8) -0.0022(7) -0.0022(8) -0.0103(8)
C2 0.0147(10) 0.0104(10) 0.0106(9) -0.0024(8) 0.0002(8) -0.0026(8)
C1 0.0155(10) 0.0160(11) 0.0090(9) -0.0010(8) -0.0004(8) -0.0042(8)
N1 0.0105(8) 0.0109(9) 0.0105(8) 0.0003(7) -0.0015(7) -0.0007(7)
C9 0.0130(10) 0.0173(11) 0.0115(10) -0.0044(8) -0.0014(8) -0.0008(8)
C10 0.0163(11) 0.0113(10) 0.0140(10) -0.0053(8) -0.0013(9) 0.0005(8)
N4 0.0131(8) 0.0116(9) 0.0079(8) -0.0004(6) -0.0002(7) -0.0021(7)
C3 0.0148(10) 0.0112(10) 0.0089(9) -0.0002(7) 0.0002(8) -0.0015(8)
C4 0.0124(10) 0.0139(11) 0.0118(10) -0.0024(8) -0.0005(8) -0.0035(8)
O3 0.0152(8) 0.0164(9) 0.0102(7) 0.0013(6) -0.0026(7) -0.0048(7)
O4 0.0125(8) 0.0151(8) 0.0092(7) -0.0014(6) -0.0018(6) 0.0003(6)
C11 0.0086(9) 0.0172(11) 0.0125(10) -0.0035(8) 0.0004(8) 0.0000(8)
C12 0.0105(9) 0.0179(11) 0.0105(9) -0.0025(8) 0.0005(8) -0.0025(8)
N3 0.0111(8) 0.0107(9) 0.0106(8) -0.0001(7) 0.0001(7) -0.0022(7)
C5 0.0130(10) 0.0150(11) 0.0118(10) -0.0032(8) -0.0007(8) -0.0027(8)
C6 0.0129(10) 0.0121(10) 0.0072(8) -0.0009(7) 0.0017(8) -0.0017(8)
O5 0.0108(7) 0.0113(8) 0.0149(8) -0.0026(6) -0.0017(6) -0.0023(6)
O6 0.0178(9) 0.0121(8) 0.0173(9) -0.0056(7) -0.0030(7) -0.0021(7)
C13 0.0106(9) 0.0144(11) 0.0146(10) 0.0006(8) -0.0008(8) -0.0035(8)
C14 0.0153(10) 0.0120(10) 0.0126(10) -0.0013(8) -0.0003(8) -0.0047(8)
N2 0.0099(8) 0.0110(9) 0.0101(8) -0.0005(7) -0.0004(7) -0.0014(7)
C7 0.0126(10) 0.0149(11) 0.0127(10) 0.0021(8) -0.0018(8) -0.0013(8)
C8 0.0107(9) 0.0161(11) 0.0115(10) -0.0040(8) -0.0013(8) -0.0020(8)
O7 0.0145(8) 0.0178(9) 0.0102(7) 0.0023(6) -0.0026(6) -0.0033(7)
O8 0.0142(8) 0.0190(10) 0.0174(9) 0.0005(7) -0.0064(7) -0.0015(7)
C15 0.0145(10) 0.0132(10) 0.0062(8) -0.0003(7) 0.0001(8) -0.0009(8)
C16 0.0173(11) 0.0170(12) 0.0112(10) -0.0023(9) 0.0017(9) -0.0053(9)
OW1 0.0126(8) 0.0169(9) 0.0107(8) -0.0020(7) 0.0000(6) -0.0044(7)
OW2 0.0170(10) 0.0229(12) 0.0272(12) 0.0027(9) -0.0025(9) 0.0008(8)
OW3 0.0228(11) 0.0275(12) 0.0225(11) -0.0060(10) -0.0056(9) -0.0010(9)
OW4 0.0183(11) 0.0340(14) 0.0362(15) -0.0134(12) 0.0060(10) -0.0062(10)
OW5 0.0445(17) 0.0314(15) 0.0318(14) 0.0000(11) -0.0135(13) -0.0176(13)
Na 0.0165(5) 0.0171(5) 0.0135(5) -0.0007(4) 0.0011(4) -0.0009(4)

loop_
_atom_type_symbol
_atom_type_description
_atom_type_scat_dispersion_real
_atom_type_scat_dispersion_imag
_atom_type_scat_source
C C 0.0033 0.0016 'International Tables Vol C Tables 4.2.6.8 and 6.1.1.4'
H H 0.0000 0.0000 'International Tables Vol C Tables 4.2.6.8 and 6.1.1.4'
N N 0.0061 0.0033 'International Tables Vol C Tables 4.2.6.8 and 6.1.1.4'
O O 0.0106 0.0060 'International Tables Vol C Tables 4.2.6.8 and 6.1.1.4'
Na Na 0.0362 0.0249 'International Tables Vol C Tables 4.2.6.8 and 6.1.1.4'
Gd Gd -0.1653 3.9035 'International Tables Vol C Tables 4.2.6.8 and 6.1.1.4'

loop_
_geom_angle_atom_site_label_1
_geom_angle_atom_site_label_2
_geom_angle_atom_site_label_3
_geom_angle
_geom_angle_site_symmetry_1
_geom_angle_site_symmetry_3
O7 Gd O1 82.07(8) . .
O7 Gd O4 146.11(7) . .
O1 Gd O4 86.17(7) . .
O7 Gd O5 86.92(7) . .
O1 Gd O5 143.73(7) . .
O4 Gd O5 84.02(7) . .
O7 Gd OW1 72.77(7) . .
O1 Gd OW1 74.51(7) . .
O4 Gd OW1 73.48(7) . .
O5 Gd OW1 69.22(7) . .
O7 Gd N4 138.54(7) . .
O1 Gd N4 74.09(7) . .
O4 Gd N4 66.01(7) . .
O5 Gd N4 131.35(7) . .
OW1 Gd N4 129.58(7) . .
O7 Gd N2 66.70(7) . .
O1 Gd N2 130.52(7) . .
O4 Gd N2 139.88(7) . .
O5 Gd N2 74.03(7) . .
OW1 Gd N2 125.77(7) . .
N4 Gd N2 104.62(7) . .
O7 Gd N3 132.07(7) . .
O1 Gd N3 141.98(7) . .
O4 Gd N3 72.50(7) . .
O5 Gd N3 66.17(7) . .
OW1 Gd N3 125.62(7) . .
N4 Gd N3 68.59(7) . .
N2 Gd N3 68.01(7) . .
O7 Gd N1 71.67(7) . .
O1 Gd N1 66.26(7) . .
O4 Gd N1 131.05(7) . .
O5 Gd N1 141.18(7) . .
OW1 Gd N1 129.61(7) . .
N4 Gd N1 67.82(7) . .
N2 Gd N1 67.88(7) . .
N3 Gd N1 104.71(7) . .
C2 O1 Gd 122.43(17) . .
C2 O1 Na 89.28(16) . 2_776
Gd O1 Na 144.40(9) . 2_776
C2 O2 Na 93.21(17) . 2_776
O2 C2 O1 123.6(2) . .
O2 C2 C1 117.1(2) . .
O1 C2 C1 119.3(2) . .
O2 C2 Na 60.09(15) . 2_776
O1 C2 Na 63.61(14) . 2_776
C1 C2 Na 176.84(18) . 2_776
N1 C1 C2 114.4(2) . .
C1 N1 C9 110.3(2) . .
C1 N1 C15 110.0(2) . .
C9 N1 C15 108.1(2) . .
C1 N1 Gd 105.82(15) . .
C9 N1 Gd 111.41(15) . .
C15 N1 Gd 111.16(15) . .
N1 C9 C10 112.6(2) . .
N4 C10 C9 111.9(2) . .
C3 N4 C10 108.4(2) . .
C3 N4 C11 110.3(2) . .
C10 N4 C11 109.1(2) . .
C3 N4 Gd 107.57(15) . .
C10 N4 Gd 111.37(16) . .
C11 N4 Gd 110.16(16) . .
N4 C3 C4 113.5(2) . .
O3 C4 O4 124.0(2) . .
O3 C4 C3 118.0(2) . .
O4 C4 C3 117.9(2) . .
O3 C4 Na 60.91(15) . .
O4 C4 Na 63.11(14) . .
C3 C4 Na 176.70(19) . .
C4 O3 Na 91.94(17) . .
C4 O4 Gd 124.80(17) . .
C4 O4 Na 89.31(16) . .
Gd O4 Na 143.46(9) . .
N4 C11 C12 113.0(2) . .
N3 C12 C11 111.6(2) . .
C12 N3 C5 109.9(2) . .
C12 N3 C13 109.5(2) . .
C5 N3 C13 108.9(2) . .
C12 N3 Gd 110.90(16) . .
C5 N3 Gd 105.60(15) . .
C13 N3 Gd 111.91(15) . .
N3 C5 C6 112.9(2) . .
O6 C6 O5 124.4(2) 2_766 .
O6 C6 C5 119.0(2) 2_766 .
O5 C6 C5 116.5(2) . .
C6 O5 Gd 125.39(17) . .
C6 O6 Na 120.95(18) 2_766 .
N3 C13 C14 113.3(2) . .
N2 C14 C13 111.5(2) . .
C14 N2 C7 109.6(2) . .
C14 N2 C16 108.7(2) . .
C7 N2 C16 109.3(2) . .
C14 N2 Gd 111.16(15) . .
C7 N2 Gd 106.51(15) . .
C16 N2 Gd 111.54(16) . .
N2 C7 C8 111.8(2) . .
O8 C8 O7 124.9(3) . .
O8 C8 C7 117.8(3) . .
O7 C8 C7 117.3(2) . .
C8 O7 Gd 125.28(18) . .
N1 C15 C16 111.6(2) . .
N2 C16 C15 112.8(2) . .
O6 Na O3 139.68(9) . .
O6 Na OW4 94.48(10) . 2_766
O3 Na OW4 108.85(10) . 2_766
O6 Na O2 102.49(9) . 2_776
O3 Na O2 111.38(9) . 2_776
OW4 Na O2 85.80(10) 2_766 2_776
O6 Na O4 90.15(8) . .
O3 Na O4 54.73(7) . .
OW4 Na O4 99.14(10) 2_766 .
O2 Na O4 166.08(9) 2_776 .
O6 Na O1 92.95(9) . 2_776
O3 Na O1 89.96(8) . 2_776
OW4 Na O1 139.55(11) 2_766 2_776
O2 Na O1 53.79(7) 2_776 2_776
O4 Na O1 120.56(9) . 2_776
O6 Na C4 115.66(9) . .
O3 Na C4 27.15(7) . .
OW4 Na C4 105.90(10) 2_766 .
O2 Na C4 138.52(10) 2_776 .
O4 Na C4 27.58(8) . .
O1 Na C4 106.39(9) 2_776 .
O6 Na C2 97.77(9) . 2_776
O3 Na C2 102.69(9) . 2_776
OW4 Na C2 112.44(11) 2_766 2_776
O2 Na C2 26.70(7) 2_776 2_776
O4 Na C2 146.57(9) . 2_776
O1 Na C2 27.11(7) 2_776 2_776
C4 Na C2 126.16(9) . 2_776

loop_
_geom_bond_atom_site_label_1
_geom_bond_atom_site_label_2
_geom_bond_distance
_geom_bond_site_symmetry_2
Gd O7 2.364(2) .
Gd O1 2.369(2) .
Gd O4 2.373(2) .
Gd O5 2.376(2) .
Gd OW1 2.455(2) .
Gd N4 2.645(2) .
Gd N2 2.646(2) .
Gd N3 2.661(2) .
Gd N1 2.684(2) .
O1 C2 1.268(3) .
O1 Na 2.492(2) 2_776
O2 C2 1.252(3) .
O2 Na 2.415(3) 2_776
C2 C1 1.524(4) .
C2 Na 2.781(3) 2_776
C1 N1 1.469(4) .
N1 C9 1.494(4) .
N1 C15 1.498(3) .
C9 C10 1.520(4) .
C10 N4 1.486(4) .
N4 C3 1.485(3) .
N4 C11 1.496(4) .
C3 C4 1.519(4) .
C4 O3 1.252(3) .
C4 O4 1.269(3) .
C4 Na 2.742(3) .
O3 Na 2.398(3) .
O4 Na 2.446(2) .
C11 C12 1.522(4) .
C12 N3 1.480(4) .
N3 C5 1.488(4) .
N3 C13 1.491(4) .
C5 C6 1.524(4) .
C6 O6 1.243(3) 2_766
C6 O5 1.273(3) .
O6 Na 2.318(3) .
C13 C14 1.522(4) .
C14 N2 1.487(3) .
N2 C7 1.488(3) .
N2 C16 1.489(4) .
C7 C8 1.527(4) .
C8 O8 1.258(3) .
C8 O7 1.261(4) .
C15 C16 1.516(4) .
OW4 Na 2.399(3) 2_766
